data_2209050
loop_
_publ_author_name
'Li, Zong-Xiao'
'Zhang, Xin-Li'

_publ_section_title 1,5-Dimethy-4-[(2-nitrobenzylidene)amino]-2-phenyl-1<i>H</i>-pyrazol-3(4<i>H</i>)-one
_journal_coeditor_code XU2021
_journal_issue 5
_journal_name_full 'Acta Crystallographica Section E'
_journal_page_first o1738
_journal_page_last o1739
_journal_paper_doi 10.1107/S1600536806011743
_journal_volume 62
_journal_year 2006
_chemical_formula_iupac 'C18 H16 N4 O3'
_chemical_formula_moiety 'C18 H16 N4 O3'
_chemical_formula_sum 'C18 H16 N4 O3'
_chemical_formula_weight 336.35
_chemical_name_systematic
;
1,5-Dimethy-4-[(2-nitrobenzylidene)amino]-2-phenyl-1H-pyrazol-3(4H)-one
;
_space_group_IT_number 19
_symmetry_cell_setting orthorhombic
_symmetry_space_group_name_Hall 'P 2ac 2ab'
_symmetry_space_group_name_H-M 'P 21 21 21'
_atom_sites_solution_hydrogens geom
_atom_sites_solution_primary direct
_atom_sites_solution_secondary difmap
_audit_creation_method SHELXL-97
_cell_angle_alpha 90.00
_cell_angle_beta 90.00
_cell_angle_gamma 90.00
_cell_formula_units_Z 4
_cell_length_a 6.8860(10)
_cell_length_b 13.3820(10)
_cell_length_c 17.872(2)
_cell_measurement_reflns_used 30
_cell_measurement_temperature 298(2)
_cell_measurement_theta_max 14.3
_cell_measurement_theta_min 2.7
_cell_volume 1646.9(3)
_computing_cell_refinement XSCANS
_computing_data_collection 'XSCANS (Siemens, 1995)'
_computing_data_reduction 'SHELXTL (Siemens, 1995)'
_computing_molecular_graphics SHELXTL
_computing_publication_material SHELXTL
_computing_structure_refinement 'SHELXL97 (Sheldrick, 1997)'
_computing_structure_solution 'SHELXS97 (Sheldrick, 1997)'
_diffrn_ambient_temperature 298(2)
_diffrn_measured_fraction_theta_full 1.00
_diffrn_measured_fraction_theta_max 1.00
_diffrn_measurement_device_type 'Siemens P4'
_diffrn_measurement_method \w
_diffrn_radiation_monochromator graphite
_diffrn_radiation_source 'fine-focus sealed tube'
_diffrn_radiation_type MoK\a
_diffrn_radiation_wavelength 0.71073
_diffrn_reflns_av_R_equivalents 0.016
_diffrn_reflns_av_sigmaI/netI 0.058
_diffrn_reflns_limit_h_max 9
_diffrn_reflns_limit_h_min 0
_diffrn_reflns_limit_k_max 17
_diffrn_reflns_limit_k_min 0
_diffrn_reflns_limit_l_max 23
_diffrn_reflns_limit_l_min -1
_diffrn_reflns_number 2318
_diffrn_reflns_theta_full 27.7
_diffrn_reflns_theta_max 27.7
_diffrn_reflns_theta_min 1.9
_diffrn_standards_decay_% 5.3
_diffrn_standards_interval_count 97
_diffrn_standards_number 3
_exptl_absorpt_coefficient_mu 0.095
_exptl_absorpt_correction_type none
_exptl_crystal_colour yellow
_exptl_crystal_density_diffrn 1.357
_exptl_crystal_density_method 'not measured'
_exptl_crystal_description rod
_exptl_crystal_F_000 704
_exptl_crystal_size_max 0.58
_exptl_crystal_size_mid 0.26
_exptl_crystal_size_min 0.22
_refine_diff_density_max 0.15
_refine_diff_density_min -0.14
_refine_ls_extinction_coef 0.0229(18)
_refine_ls_extinction_expression Fc^*^=kFc[1+0.001xFc^2^\l^3^/sin(2\q)]^-1/4^
_refine_ls_extinction_method SHELXL97
_refine_ls_goodness_of_fit_ref 0.844
_refine_ls_hydrogen_treatment constr
_refine_ls_matrix_type full
_refine_ls_number_parameters 229
_refine_ls_number_reflns 2221
_refine_ls_number_restraints 0
_refine_ls_restrained_S_all 0.844
_refine_ls_R_factor_all 0.081
_refine_ls_R_factor_gt 0.040
_refine_ls_shift/su_max 0.001
_refine_ls_shift/su_mean 0.000
_refine_ls_structure_factor_coef Fsqd
_refine_ls_weighting_details 'calc w=1/[\s^2^(Fo^2^)+(0.0404P)^2^] where P=(Fo^2^+2Fc^2^)/3'
_refine_ls_weighting_scheme calc
_refine_ls_wR_factor_gt 0.076
_refine_ls_wR_factor_ref 0.087
_reflns_number_gt 1272
_reflns_number_total 2221
_reflns_threshold_expression I>2\s(I)
_cod_data_source_file xu2021.cif
_cod_data_source_block I
_cod_depositor_comments
;
The following automatic conversions were performed:
'_symmetry_cell_setting' value 'Orthorhombic' changed to 'orthorhombic'
according to '/home/saulius/struct/CIF-dictionaries/cif_core.dic'
dictionary named 'cif_core.dic' version 2.4.1 from 2010-06-29.

Automatic conversion script
Id: cif_fix_enum 1527 2010-12-29 10:47:43Z saulius 

The following automatic conversions were performed:

'_symmetry_cell_setting' value 'Orthorhombic' changed to
'orthorhombic' according to
/home/saulius/struct/CIF-dictionaries/cif_core.dic dictionary named
'cif_core.dic' version 2.4.1 from 2010-06-29.

Automatic conversion script
Id: cif_fix_values 1715 2011-07-08 13:25:40Z adriana 
;
_cod_database_code 2209050
_cod_database_fobs_code 2209050

loop_
_symmetry_equiv_pos_as_xyz
'x, y, z'
'-x+1/2, -y, z+1/2'
'-x, y+1/2, -z+1/2'
'x+1/2, -y+1/2, -z'

loop_
_atom_site_type_symbol
_atom_site_label
_atom_site_fract_x
_atom_site_fract_y
_atom_site_fract_z
_atom_site_U_iso_or_equiv
_atom_site_adp_type
_atom_site_calc_flag
_atom_site_refinement_flags
_atom_site_occupancy
O O1 0.2942(3) 0.10700(14) 0.64522(11) 0.0572(6) Uani d . 1
O O2 0.1196(4) 0.31282(18) 0.80304(14) 0.0937(9) Uani d . 1
O O3 -0.1181(4) 0.3846(2) 0.74796(17) 0.1009(9) Uani d . 1
N N1 0.5664(3) 0.04172(15) 0.58586(12) 0.0459(6) Uani d . 1
N N2 0.7372(3) 0.08166(16) 0.55613(12) 0.0468(6) Uani d . 1
N N3 0.5490(3) 0.30135(15) 0.63944(12) 0.0457(6) Uani d . 1
N N4 0.0519(5) 0.3784(2) 0.76375(16) 0.0631(7) Uani d . 1
C C1 0.3722(4) -0.10703(19) 0.59159(16) 0.0501(7) Uani d . 1
H H1 0.3720 -0.1013 0.6434 0.060 Uiso calc R 1
C C2 0.2703(5) -0.1831(2) 0.55718(18) 0.0596(8) Uani d . 1
H H2 0.1975 -0.2274 0.5858 0.072 Uiso calc R 1
C C3 0.2763(4) -0.1932(2) 0.48060(19) 0.0576(8) Uani d . 1
H H3 0.2098 -0.2454 0.4576 0.069 Uiso calc R 1
C C4 0.3800(4) -0.1268(2) 0.43799(17) 0.0559(8) Uani d . 1
H H4 0.3840 -0.1344 0.3863 0.067 Uiso calc R 1
C C5 0.4785(4) -0.04870(19) 0.47131(16) 0.0512(7) Uani d . 1
H H5 0.5469 -0.0027 0.4425 0.061 Uiso calc R 1
C C6 0.4733(4) -0.04038(18) 0.54900(15) 0.0419(7) Uani d . 1
C C7 0.4602(4) 0.11804(19) 0.62143(15) 0.0428(7) Uani d . 1
C C8 0.5853(4) 0.20377(18) 0.61724(14) 0.0404(7) Uani d . 1
C C9 0.7499(4) 0.17774(19) 0.57977(14) 0.0431(7) Uani d . 1
C C10 0.3990(4) 0.32157(19) 0.67874(16) 0.0484(7) Uani d . 1
H H10 0.3188 0.2703 0.6956 0.058 Uiso calc R 1
C C11 0.3533(4) 0.4263(2) 0.69727(15) 0.0451(7) Uani d . 1
C C12 0.4722(5) 0.50275(19) 0.67332(17) 0.0552(8) Uani d . 1
H H12 0.5866 0.4875 0.6481 0.066 Uiso calc R 1
C C13 0.4244(5) 0.6021(2) 0.68612(17) 0.0628(9) Uani d . 1
H H13 0.5093 0.6523 0.6711 0.075 Uiso calc R 1
C C14 0.2531(5) 0.6269(2) 0.72066(16) 0.0585(9) Uani d . 1
H H14 0.2207 0.6937 0.7277 0.070 Uiso calc R 1
C C15 0.1302(5) 0.5535(2) 0.74468(15) 0.0559(8) Uani d . 1
H H15 0.0129 0.5693 0.7676 0.067 Uiso calc R 1
C C16 0.1848(4) 0.4547(2) 0.73403(15) 0.0455(7) Uani d . 1
C C17 0.9020(4) 0.0148(2) 0.54373(18) 0.0611(9) Uani d . 1
H H17A 0.9929 0.0460 0.5103 0.092 Uiso calc R 1
H H17B 0.8568 -0.0466 0.5221 0.092 Uiso calc R 1
H H17C 0.9646 0.0011 0.5906 0.092 Uiso calc R 1
C C18 0.9244(5) 0.2388(2) 0.56588(19) 0.0657(9) Uani d . 1
H H18A 0.9001 0.3065 0.5810 0.099 Uiso calc R 1
H H18B 0.9554 0.2372 0.5135 0.099 Uiso calc R 1
H H18C 1.0314 0.2124 0.5941 0.099 Uiso calc R 1

loop_
_atom_site_aniso_label
_atom_site_aniso_U_11
_atom_site_aniso_U_22
_atom_site_aniso_U_33
_atom_site_aniso_U_12
_atom_site_aniso_U_13
_atom_site_aniso_U_23
O1 0.0426(12) 0.0534(12) 0.0756(14) -0.0028(11) 0.0161(11) -0.0125(11)
O2 0.110(2) 0.0770(15) 0.0938(19) -0.0044(19) 0.0246(17) 0.0304(15)
O3 0.0648(18) 0.106(2) 0.132(2) -0.0172(18) 0.009(2) -0.010(2)
N1 0.0424(14) 0.0409(11) 0.0544(14) -0.0042(12) 0.0088(12) -0.0086(11)
N2 0.0386(14) 0.0473(13) 0.0545(15) -0.0011(12) 0.0073(12) -0.0048(11)
N3 0.0489(14) 0.0394(12) 0.0488(14) 0.0006(13) -0.0016(13) 0.0015(11)
N4 0.070(2) 0.0597(17) 0.0597(19) -0.006(2) 0.0128(17) -0.0100(15)
C1 0.0517(18) 0.0440(15) 0.0547(18) 0.0023(16) 0.0022(16) -0.0027(14)
C2 0.056(2) 0.0517(17) 0.071(2) -0.0044(18) 0.0056(18) 0.0037(17)
C3 0.0497(19) 0.0428(16) 0.080(2) -0.0005(16) -0.0088(19) -0.0158(17)
C4 0.0559(19) 0.0556(17) 0.0561(18) 0.0015(18) -0.0013(17) -0.0101(16)
C5 0.0537(19) 0.0484(15) 0.0515(18) 0.0016(16) -0.0017(16) 0.0009(14)
C6 0.0357(15) 0.0359(13) 0.0542(18) 0.0043(14) 0.0024(14) -0.0083(13)
C7 0.0434(16) 0.0419(14) 0.0430(16) 0.0030(16) -0.0014(14) -0.0039(13)
C8 0.0431(16) 0.0371(14) 0.0410(15) -0.0014(14) -0.0008(14) 0.0010(12)
C9 0.0407(16) 0.0439(15) 0.0445(16) -0.0034(16) -0.0009(14) 0.0020(14)
C10 0.0539(18) 0.0380(15) 0.0533(18) -0.0018(16) 0.0012(17) -0.0021(14)
C11 0.0542(19) 0.0402(15) 0.0410(15) -0.0013(15) -0.0007(15) 0.0023(13)
C12 0.056(2) 0.0450(15) 0.065(2) -0.0002(17) 0.0079(18) -0.0023(15)
C13 0.074(2) 0.0467(18) 0.068(2) -0.0079(19) 0.003(2) 0.0019(16)
C14 0.076(2) 0.0418(16) 0.058(2) 0.012(2) -0.0053(18) -0.0001(15)
C15 0.066(2) 0.0567(19) 0.0453(17) 0.0123(19) -0.0032(17) -0.0060(15)
C16 0.0536(18) 0.0427(15) 0.0401(16) -0.0018(15) 0.0031(15) -0.0005(13)
C17 0.0449(19) 0.066(2) 0.072(2) 0.0109(17) 0.0066(17) -0.0111(17)
C18 0.057(2) 0.0684(18) 0.072(2) -0.0060(19) 0.0136(18) 0.0062(18)

loop_
_atom_type_symbol
_atom_type_description
_atom_type_scat_dispersion_real
_atom_type_scat_dispersion_imag
_atom_type_scat_source
C C 0.0033 0.0000 'International Tables Vol C Tables 4.2.6.8 and 6.1.1.4'
H H 0.0000 0.0000 'International Tables Vol C Tables 4.2.6.8 and 6.1.1.4'
N N 0.0061 0.0000 'International Tables Vol C Tables 4.2.6.8 and 6.1.1.4'
O O 0.0106 0.0000 'International Tables Vol C Tables 4.2.6.8 and 6.1.1.4'

loop_
_geom_angle_atom_site_label_1
_geom_angle_atom_site_label_2
_geom_angle_atom_site_label_3
_geom_angle
N2 N1 C7 109.4(2)
N2 N1 C6 119.7(2)
C7 N1 C6 122.1(2)
C9 N2 N1 107.4(2)
C9 N2 C17 125.3(2)
N1 N2 C17 118.5(2)
C10 N3 C8 120.1(2)
O3 N4 O2 123.8(3)
O3 N4 C16 118.1(3)
O2 N4 C16 118.1(3)
C6 C1 C2 119.5(3)
C6 C1 H1 120.2
C2 C1 H1 120.2
C3 C2 C1 120.0(3)
C3 C2 H2 120.0
C1 C2 H2 120.0
C4 C3 C2 120.3(3)
C4 C3 H3 119.9
C2 C3 H3 119.9
C3 C4 C5 120.5(3)
C3 C4 H4 119.8
C5 C4 H4 119.8
C4 C5 C6 118.5(3)
C4 C5 H5 120.7
C6 C5 H5 120.7
C1 C6 C5 121.1(3)
C1 C6 N1 118.3(2)
C5 C6 N1 120.5(2)
O1 C7 N1 123.5(3)
O1 C7 C8 132.2(3)
N1 C7 C8 104.1(2)
C9 C8 N3 122.1(2)
C9 C8 C7 108.7(2)
N3 C8 C7 129.0(3)
N2 C9 C8 110.0(2)
N2 C9 C18 121.7(3)
C8 C9 C18 128.3(2)
N3 C10 C11 119.8(3)
N3 C10 H10 120.1
C11 C10 H10 120.1
C12 C11 C16 116.1(3)
C12 C11 C10 120.6(3)
C16 C11 C10 123.1(3)
C11 C12 C13 121.2(3)
C11 C12 H12 119.4
C13 C12 H12 119.4
C14 C13 C12 120.6(3)
C14 C13 H13 119.7
C12 C13 H13 119.7
C15 C14 C13 120.0(3)
C15 C14 H14 120.0
C13 C14 H14 120.0
C14 C15 C16 118.3(3)
C14 C15 H15 120.8
C16 C15 H15 120.8
C11 C16 C15 123.6(3)
C11 C16 N4 120.1(3)
C15 C16 N4 116.3(3)
N2 C17 H17A 109.5
N2 C17 H17B 109.5
H17A C17 H17B 109.5
N2 C17 H17C 109.5
H17A C17 H17C 109.5
H17B C17 H17C 109.5
C9 C18 H18A 109.5
C9 C18 H18B 109.5
H18A C18 H18B 109.5
C9 C18 H18C 109.5
H18A C18 H18C 109.5
H18B C18 H18C 109.5

loop_
_geom_bond_atom_site_label_1
_geom_bond_atom_site_label_2
_geom_bond_distance
_geom_bond_publ_flag
O1 C7 1.228(3) y
O2 N4 1.217(3) ?
O3 N4 1.207(3) ?
N1 N2 1.397(3) y
N1 C7 1.408(3) y
N1 C6 1.433(3) y
N2 C9 1.356(3) y
N2 C17 1.462(3) y
N3 C10 1.279(3) y
N3 C8 1.387(3) ?
N4 C16 1.471(4) ?
C1 C6 1.363(3) ?
C1 C2 1.381(4) ?
C1 H1 0.9300 ?
C2 C3 1.376(4) ?
C2 H2 0.9300 ?
C3 C4 1.371(4) ?
C3 H3 0.9300 ?
C4 C5 1.381(4) ?
C4 H4 0.9300 ?
C5 C6 1.394(4) ?
C5 H5 0.9300 ?
C7 C8 1.437(3) ?
C8 C9 1.362(4) ?
C9 C18 1.474(4) ?
C10 C11 1.474(3) ?
C10 H10 0.9300 ?
C11 C12 1.379(4) ?
C11 C16 1.387(4) ?
C12 C13 1.389(4) ?
C12 H12 0.9300 ?
C13 C14 1.372(4) ?
C13 H13 0.9300 ?
C14 C15 1.366(4) ?
C14 H14 0.9300 ?
C15 C16 1.387(4) ?
C15 H15 0.9300 ?
C17 H17A 0.9600 ?
C17 H17B 0.9600 ?
C17 H17C 0.9600 ?
C18 H18A 0.9600 ?
C18 H18B 0.9600 ?
C18 H18C 0.9600 ?

loop_
_geom_torsion_atom_site_label_1
_geom_torsion_atom_site_label_2
_geom_torsion_atom_site_label_3
_geom_torsion_atom_site_label_4
_geom_torsion
C7 N1 N2 C9 6.9(3)
C6 N1 N2 C9 155.0(2)
C7 N1 N2 C17 156.0(2)
C6 N1 N2 C17 -55.9(3)
C6 C1 C2 C3 2.2(4)
C1 C2 C3 C4 -1.4(5)
C2 C3 C4 C5 -0.4(4)
C3 C4 C5 C6 1.3(4)
C2 C1 C6 C5 -1.2(4)
C2 C1 C6 N1 175.7(2)
C4 C5 C6 C1 -0.5(4)
C4 C5 C6 N1 -177.4(2)
N2 N1 C6 C1 149.3(2)
C7 N1 C6 C1 -66.8(3)
N2 N1 C6 C5 -33.8(4)
C7 N1 C6 C5 110.2(3)
N2 N1 C7 O1 171.6(3)
C6 N1 C7 O1 24.4(4)
N2 N1 C7 C8 -5.1(3)
C6 N1 C7 C8 -152.3(2)
C10 N3 C8 C9 -175.4(3)
C10 N3 C8 C7 11.2(4)
O1 C7 C8 C9 -174.7(3)
N1 C7 C8 C9 1.5(3)
O1 C7 C8 N3 -0.6(5)
N1 C7 C8 N3 175.6(3)
N1 N2 C9 C8 -5.9(3)
C17 N2 C9 C8 -152.3(3)
N1 N2 C9 C18 172.8(2)
C17 N2 C9 C18 26.3(4)
N3 C8 C9 N2 -171.8(2)
C7 C8 C9 N2 2.7(3)
N3 C8 C9 C18 9.6(4)
C7 C8 C9 C18 -175.8(3)
C8 N3 C10 C11 -175.4(3)
N3 C10 C11 C12 -0.7(4)
N3 C10 C11 C16 174.3(3)
C16 C11 C12 C13 0.4(4)
C10 C11 C12 C13 175.7(3)
C11 C12 C13 C14 -2.5(5)
C12 C13 C14 C15 1.8(5)
C13 C14 C15 C16 0.8(5)
C12 C11 C16 C15 2.4(4)
C10 C11 C16 C15 -172.8(3)
C12 C11 C16 N4 -178.1(3)
C10 C11 C16 N4 6.7(4)
C14 C15 C16 C11 -3.0(4)
C14 C15 C16 N4 177.4(3)
O3 N4 C16 C11 -129.3(3)
O2 N4 C16 C11 50.9(4)
O3 N4 C16 C15 50.2(4)
O2 N4 C16 C15 -129.5(3)
